data_2201280
loop_
_publ_author_name
'Vi\<snjevac, Aleksandar'
'Basari\'c, Nikola'
'Koji\'c-Prodi\'c, Biserka'
'\<Sindler-Kulyk, Marija'

_publ_section_title
;
 (<i>E</i>)-5-Methyl-2-(2-methylstyryl)pyrrole
;
_journal_issue 8
_journal_name_full 'Acta Crystallographica Section E'
_journal_page_first o909
_journal_page_last o910
_journal_paper_doi 10.1107/S1600536802012886
_journal_volume 58
_journal_year 2002
_chemical_formula_iupac 'C14 H15 N'
_chemical_formula_moiety 'C14 H15 N'
_chemical_formula_structural 'C14 H15 N'
_chemical_formula_sum 'C14 H15 N'
_chemical_formula_weight 197.27
_chemical_name_systematic
;
(E)-5-Methyl-2-(2-methylstyryl)pyrrole
;
_space_group_IT_number 14
_symmetry_cell_setting monoclinic
_symmetry_space_group_name_Hall '-P 2yn'
_symmetry_space_group_name_H-M 'P 1 21/n 1'
_atom_sites_solution_hydrogens geom
_atom_sites_solution_primary direct
_atom_sites_solution_secondary difmap
_cell_angle_alpha 90
_cell_angle_beta 99.04(4)
_cell_angle_gamma 90
_cell_formula_units_Z 4
_cell_length_a 12.056(2)
_cell_length_b 7.5450(10)
_cell_length_c 12.62(2)
_cell_measurement_reflns_used 15
_cell_measurement_temperature 293(2)
_cell_measurement_theta_max 19.73
_cell_measurement_theta_min 3.15
_cell_volume 1133.7(18)
_computing_cell_refinement 'SET4 and CELDIM in CAD-4 Software (Enraf-Nonius, 1989)'
_computing_data_collection 'CAD-4 Software (Enraf-Nonius, 1989)'
_computing_data_reduction 'HELENA (Spek, 1997)'
_computing_molecular_graphics 'ORTEPII (Johnson, 1976)'
_computing_publication_material 'PLATON (Spek, 1990)'
_computing_structure_refinement 'SHELXL97 (Sheldrick, 1997)'
_computing_structure_solution 'SIR97 (Altomare et al., 1999)'
_diffrn_ambient_temperature 293(2)
_diffrn_measured_fraction_theta_full 0.998
_diffrn_measured_fraction_theta_max 0.998
_diffrn_measurement_device_type 'Enraf-Nonius CAD-4'
_diffrn_measurement_method \q/2\q
_diffrn_radiation_monochromator graphite
_diffrn_radiation_source 'X-ray tube'
_diffrn_radiation_type MoKa
_diffrn_radiation_wavelength 0.71069
_diffrn_reflns_av_R_equivalents 0.0526
_diffrn_reflns_av_sigmaI/netI 0.2378
_diffrn_reflns_limit_h_max 14
_diffrn_reflns_limit_h_min -15
_diffrn_reflns_limit_k_max 9
_diffrn_reflns_limit_k_min 0
_diffrn_reflns_limit_l_max 15
_diffrn_reflns_limit_l_min 0
_diffrn_reflns_number 2404
_diffrn_reflns_theta_full 26.33
_diffrn_reflns_theta_max 26.33
_diffrn_reflns_theta_min 2.17
_diffrn_standards_decay_% 0
_diffrn_standards_interval_time 120
_diffrn_standards_number 3
_exptl_absorpt_coefficient_mu 0.067
_exptl_absorpt_correction_T_max 0.9347
_exptl_absorpt_correction_T_min 0.8928
_exptl_absorpt_correction_type '\y scan'
_exptl_absorpt_process_details '(North et al., 1968)'
_exptl_crystal_colour yellow
_exptl_crystal_density_diffrn 1.156
_exptl_crystal_density_method 'Not Measured'
_exptl_crystal_description plate
_exptl_crystal_F_000 424
_exptl_crystal_size_max 0.20
_exptl_crystal_size_mid 0.15
_exptl_crystal_size_min 0.06
_refine_diff_density_max 0.200
_refine_diff_density_min -0.168
_refine_ls_extinction_method none
_refine_ls_goodness_of_fit_ref 0.901
_refine_ls_hydrogen_treatment constr
_refine_ls_matrix_type full
_refine_ls_number_parameters 138
_refine_ls_number_reflns 2299
_refine_ls_number_restraints 0
_refine_ls_restrained_S_all 0.901
_refine_ls_R_factor_all 0.2836
_refine_ls_R_factor_gt 0.0536
_refine_ls_shift/su_max <0.001
_refine_ls_shift/su_mean 0.000
_refine_ls_structure_factor_coef Fsqd
_refine_ls_weighting_details 'w = 1/[\s^2^(Fo^2^)+(0.08P)^2^] where P = (Fo^2^+2Fc^2^)/3'
_refine_ls_weighting_scheme calc
_refine_ls_wR_factor_gt 0.1280
_refine_ls_wR_factor_ref 0.1859
_reflns_number_gt 774
_reflns_number_total 2299
_reflns_threshold_expression I>2\s(I)
_cod_data_source_file bt6168.cif
_cod_data_source_block I
_cod_original_sg_symbol_H-M 'P 21/n'
_cod_database_code 2201280
_cod_database_fobs_code 2201280

loop_
_symmetry_equiv_pos_as_xyz
x,y,z
1/2-x,1/2+y,1/2-z
-x,-y,-z
1/2+x,1/2-y,1/2+z

loop_
_atom_site_aniso_label
_atom_site_aniso_U_11
_atom_site_aniso_U_22
_atom_site_aniso_U_33
_atom_site_aniso_U_12
_atom_site_aniso_U_13
_atom_site_aniso_U_23
N1 0.0464(16) 0.055(2) 0.054(2) -0.0079(16) 0.0053(16) 0.0105(17)
C2 0.043(2) 0.044(2) 0.055(2) -0.0010(18) 0.0041(18) 0.0012(19)
C3 0.045(2) 0.057(3) 0.071(3) -0.001(2) 0.0060(19) -0.009(2)
C4 0.052(2) 0.059(3) 0.062(3) -0.004(2) 0.0170(19) 0.001(2)
C5 0.054(2) 0.041(2) 0.055(2) 0.0000(19) 0.0112(19) 0.0021(19)
C6 0.074(3) 0.079(3) 0.060(3) -0.009(2) 0.012(2) 0.007(2)
C7 0.052(2) 0.048(3) 0.052(2) 0.000(2) 0.0030(18) 0.0011(19)
C8 0.050(2) 0.054(3) 0.051(2) -0.0052(19) 0.0008(18) -0.0021(19)
C9 0.042(2) 0.044(2) 0.045(2) 0.0023(19) 0.0012(17) -0.0017(18)
C10 0.050(2) 0.053(3) 0.062(2) -0.007(2) 0.0064(19) -0.007(2)
C11 0.060(3) 0.072(3) 0.058(3) -0.004(2) 0.007(2) -0.011(2)
C12 0.057(2) 0.077(3) 0.055(3) 0.010(2) 0.016(2) 0.004(2)
C13 0.046(2) 0.058(3) 0.060(3) 0.002(2) 0.0070(19) 0.003(2)
C14 0.045(2) 0.044(2) 0.057(2) -0.0009(18) 0.0061(18) -0.0039(19)
C15 0.070(3) 0.064(3) 0.084(3) -0.014(2) 0.017(2) -0.009(2)

loop_
_atom_site_label
_atom_site_fract_x
_atom_site_fract_y
_atom_site_fract_z
_atom_site_U_iso_or_equiv
_atom_site_thermal_displace_type
_atom_site_calc_flag
_atom_site_refinement_flags
_atom_site_occupancy
_atom_site_type_symbol
N1 0.2419(2) 0.5444(4) -0.1835(2) 0.0521(11) Uani . . 1.000 N
C2 0.3098(3) 0.5709(5) -0.0869(3) 0.0477(12) Uani . . 1.000 C
C3 0.4101(3) 0.6283(5) -0.1127(3) 0.0580(16) Uani . . 1.000 C
C4 0.4028(3) 0.6355(5) -0.2231(3) 0.0568(16) Uani . . 1.000 C
C5 0.2969(3) 0.5822(5) -0.2678(3) 0.0497(12) Uani . . 1.000 C
C6 0.2417(3) 0.5665(6) -0.3794(3) 0.0708(17) Uani . . 1.000 C
C7 0.2739(3) 0.5461(5) 0.0137(3) 0.0512(14) Uani . . 1.000 C
C8 0.1761(3) 0.4801(5) 0.0323(3) 0.0524(14) Uani . . 1.000 C
C9 0.1405(3) 0.4691(5) 0.1386(3) 0.0443(12) Uani . . 1.000 C
C10 0.1794(3) 0.5916(5) 0.2175(3) 0.0553(14) Uani . . 1.000 C
C11 0.1493(3) 0.5839(6) 0.3177(3) 0.0636(17) Uani . . 1.000 C
C12 0.0789(3) 0.4530(6) 0.3400(3) 0.0622(16) Uani . . 1.000 C
C13 0.0372(3) 0.3307(5) 0.2624(3) 0.0548(16) Uani . . 1.000 C
C14 0.0676(3) 0.3364(5) 0.1624(3) 0.0489(12) Uani . . 1.000 C
C15 0.0255(3) 0.1941(5) 0.0833(3) 0.0721(17) Uani . . 1.000 C
H1 0.17350 0.50848 -0.19026 0.0627 Uiso . . 1.000 H
H3 0.47321 0.65795 -0.06354 0.0695 Uiso . . 1.000 H
H4 0.45976 0.67025 -0.26047 0.0680 Uiso . . 1.000 H
H6A 0.18691 0.65900 -0.39510 0.1064 Uiso . . 1.000 H
H6B 0.29681 0.57703 -0.42634 0.1064 Uiso . . 1.000 H
H6C 0.20534 0.45331 -0.38993 0.1064 Uiso . . 1.000 H
H7 0.32437 0.57965 0.07377 0.0615 Uiso . . 1.000 H
H8 0.12662 0.43796 -0.02625 0.0625 Uiso . . 1.000 H
H10 0.22718 0.68140 0.20207 0.0665 Uiso . . 1.000 H
H11 0.17663 0.66698 0.36975 0.0765 Uiso . . 1.000 H
H12 0.05872 0.44581 0.40797 0.0747 Uiso . . 1.000 H
H13 -0.01206 0.24339 0.27836 0.0656 Uiso . . 1.000 H
H15A -0.02876 0.12253 0.11165 0.1079 Uiso . . 1.000 H
H15B -0.00893 0.24750 0.01716 0.1079 Uiso . . 1.000 H
H15C 0.08724 0.12120 0.07029 0.1079 Uiso . . 1.000 H

loop_
_atom_type_symbol
_atom_type_description
_atom_type_scat_dispersion_real
_atom_type_scat_dispersion_imag
_atom_type_scat_source
N N 0.0061 0.0033 'International Tables Vol C Tables 4.2.6.8 and 6.1.1.4'
H H 0.0000 0.0000 'International Tables Vol C Tables 4.2.6.8 and 6.1.1.4'
C C 0.0033 0.0016 'International Tables Vol C Tables 4.2.6.8 and 6.1.1.4'

loop_
_geom_angle_atom_site_label_1
_geom_angle_atom_site_label_2
_geom_angle_atom_site_label_3
_geom_angle
_geom_angle_publ_flag
C2 N1 C5 111.5(3) yes
C5 N1 H1 124.22 no
C2 N1 H1 124.24 no
N1 C2 C7 123.6(3) yes
N1 C2 C3 105.1(3) yes
C3 C2 C7 131.3(4) no
C2 C3 C4 109.4(3) no
C3 C4 C5 108.1(3) no
C4 C5 C6 132.2(4) no
N1 C5 C6 121.9(3) yes
N1 C5 C4 105.9(3) yes
C2 C7 C8 127.6(4) no
C7 C8 C9 125.0(3) no
C10 C9 C14 118.5(3) no
C8 C9 C10 120.2(3) no
C8 C9 C14 121.3(3) no
C9 C10 C11 121.7(4) no
C10 C11 C12 119.1(4) no
C11 C12 C13 120.5(4) no
C12 C13 C14 120.8(4) no
C13 C14 C15 118.7(3) no
C9 C14 C13 119.3(3) no
C9 C14 C15 122.0(3) no
C2 C3 H3 125.24 no
C4 C3 H3 125.32 no
C3 C4 H4 125.93 no
C5 C4 H4 125.99 no
C5 C6 H6A 109.49 no
C5 C6 H6B 109.42 no
C5 C6 H6C 109.50 no
H6A C6 H6B 109.44 no
H6A C6 H6C 109.51 no
H6B C6 H6C 109.48 no
C2 C7 H7 116.23 no
C8 C7 H7 116.20 no
C7 C8 H8 117.53 no
C9 C8 H8 117.51 no
C9 C10 H10 119.12 no
C11 C10 H10 119.13 no
C10 C11 H11 120.49 no
C12 C11 H11 120.44 no
C11 C12 H12 119.72 no
C13 C12 H12 119.77 no
C12 C13 H13 119.56 no
C14 C13 H13 119.64 no
C14 C15 H15A 109.51 no
C14 C15 H15B 109.46 no
C14 C15 H15C 109.49 no
H15A C15 H15B 109.46 no
H15A C15 H15C 109.48 no
H15B C15 H15C 109.42 no

loop_
_geom_bond_atom_site_label_1
_geom_bond_atom_site_label_2
_geom_bond_site_symmetry_1
_geom_bond_site_symmetry_2
_geom_bond_distance
_geom_bond_publ_flag
N1 C2 . . 1.372(5) yes
N1 C5 . . 1.368(5) yes
N1 H1 . . 0.8606 no
C2 C7 . . 1.417(6) no
C2 C3 . . 1.371(6) no
C3 C4 . . 1.383(6) no
C4 C5 . . 1.372(6) no
C5 C6 . . 1.465(6) no
C7 C8 . . 1.334(6) no
C8 C9 . . 1.474(6) no
C9 C14 . . 1.396(6) no
C9 C10 . . 1.385(6) no
C10 C11 . . 1.371(6) no
C11 C12 . . 1.360(6) no
C12 C13 . . 1.382(6) no
C13 C14 . . 1.369(6) no
C14 C15 . . 1.499(6) no
C3 H3 . . 0.9303 no
C4 H4 . . 0.9298 no
C6 H6A . . 0.9600 no
C6 H6B . . 0.9604 no
C6 H6C . . 0.9596 no
C7 H7 . . 0.9295 no
C8 H8 . . 0.9297 no
C10 H10 . . 0.9295 no
C11 H11 . . 0.9300 no
C12 H12 . . 0.9292 no
C13 H13 . . 0.9299 no
C15 H15A . . 0.9597 no
C15 H15B . . 0.9604 no
C15 H15C . . 0.9602 no

loop_
_geom_contact_atom_site_label_1
_geom_contact_atom_site_label_2
_geom_contact_distance
_geom_contact_site_symmetry_2
_geom_contact_publ_flag
N1 H8 2.7176 . no
C2 H6C 2.9029 2_554 no
C3 H6C 2.8224 2_554 no
C4 H13 3.0365 4_554 no
C4 H15A 3.0595 4_554 no
C7 H10 2.7261 . no
C8 H1 2.8121 . no
C8 H15B 2.8211 . no
C8 H15C 2.9785 . no
C8 H11 3.0939 2_545 no
C8 H15B 2.8775 3_565 no
C10 H7 2.7109 . no
C11 H4 2.9879 4_465 no
C13 H7 3.0925 2_545 no
C13 H10 3.0231 2_545 no
C13 H1 2.8332 3_565 no
C14 H10 3.0141 2_545 no
C15 H8 2.7042 . no
H1 C8 2.8121 . no
H1 H8 2.2922 . no
H1 C13 2.8332 3_565 no
H4 C11 2.9879 4_564 no
H6B H15C 2.4826 2_554 no
H6B H15A 2.5695 4_554 no
H6C C2 2.9029 2_544 no
H6C C3 2.8224 2_544 no
H7 C10 2.7109 . no
H7 H10 2.2760 . no
H7 C13 3.0925 2_555 no
H8 N1 2.7176 . no
H8 C15 2.7042 . no
H8 H1 2.2922 . no
H8 H15B 2.3059 . no
H10 C7 2.7261 . no
H10 H7 2.2760 . no
H10 C13 3.0231 2_555 no
H10 C14 3.0141 2_555 no
H11 C8 3.0939 2_555 no
H13 H15A 2.2727 . no
H13 C4 3.0365 4_455 no
H15A H13 2.2727 . no
H15A C4 3.0595 4_455 no
H15A H6B 2.5695 4_455 no
H15B C8 2.8211 . no
H15B H8 2.3059 . no
H15B C8 2.8775 3_565 no
H15C C8 2.9785 . no
H15C H6B 2.4826 2_544 no

loop_
_geom_torsion_atom_site_label_1
_geom_torsion_atom_site_label_2
_geom_torsion_atom_site_label_3
_geom_torsion_atom_site_label_4
_geom_torsion
_geom_torsion_publ_flag
C5 N1 C2 C3 0.4(4) no
C5 N1 C2 C7 178.4(4) no
C2 N1 C5 C4 -0.4(4) no
C2 N1 C5 C6 -179.2(4) no
N1 C2 C3 C4 -0.2(4) no
C7 C2 C3 C4 -178.1(4) no
C3 C2 C7 C8 -176.0(4) no
N1 C2 C7 C8 6.5(6) no
C2 C3 C4 C5 0.0(5) no
C3 C4 C5 N1 0.2(4) no
C3 C4 C5 C6 178.8(4) no
C2 C7 C8 C9 -175.5(4) no
C7 C8 C9 C14 -150.9(4) no
C7 C8 C9 C10 29.1(6) no
C14 C9 C10 C11 0.9(6) no
C8 C9 C14 C13 179.7(3) no
C8 C9 C14 C15 2.6(6) no
C8 C9 C10 C11 -179.1(4) no
C10 C9 C14 C13 -0.3(5) no
C10 C9 C14 C15 -177.3(3) no
C9 C10 C11 C12 -0.3(6) no
C10 C11 C12 C13 -0.8(6) no
C11 C12 C13 C14 1.4(6) no
C12 C13 C14 C9 -0.8(6) no
C12 C13 C14 C15 176.3(4) no

loop_
_cod_related_entry_id
_cod_related_entry_database
_cod_related_entry_code
1 ChemSpider 9292128
